data_2019658
loop_
_publ_author_name
'Matulkov\'a, Irena'
'C\'isa\<rov\'a, Ivana'
'N\<emec, Ivan'
'F\'abry, Jan'

_publ_section_title
;
 Comparison of the hydrogen-bond patterns in 2-amino-1,3,4-thiadiazolium
 hydrogen oxalate, 2-amino-1,3,4-thiadiazole--succinic acid (1/2),
 2-amino-1,3,4-thiadiazole--glutaric acid (1/1) and
 2-amino-1,3,4-thiadiazole--adipic acid (1/1)
;
_journal_coeditor_code FM3021
_journal_issue 10
_journal_name_full 'Acta Crystallographica Section C'
_journal_page_first 927
_journal_page_last 933
_journal_paper_doi 10.1107/S2053229614018269
_journal_volume 70
_journal_year 2014
_chemical_formula_iupac 'C2 H3 N3 S , C6 H10 O4'
_chemical_formula_moiety 'C2 H3 N3 S, C6 H10 O4'
_chemical_formula_sum 'C8 H13 N3 O4 S'
_chemical_formula_weight 247.3
_chemical_name_systematic
;
2-amino-1,3,4-thiadiazole--adipic acid (1/1)
;
_space_group_IT_number 14
_symmetry_cell_setting monoclinic
_symmetry_space_group_name_Hall '-P 2ybc'
_symmetry_space_group_name_H-M 'P 1 21/c 1'
_cell_angle_alpha 90
_cell_angle_beta 98.1160(10)
_cell_angle_gamma 90
_cell_formula_units_Z 4
_cell_length_a 11.1790(2)
_cell_length_b 10.2187(2)
_cell_length_c 9.6532(2)
_cell_measurement_reflns_used 4518
_cell_measurement_temperature 150(2)
_cell_measurement_theta_max 30.02
_cell_measurement_theta_min 2.71
_cell_volume 1091.69(4)
_computing_cell_refinement 'SAINT (Bruker, 2013)'
_computing_data_collection 'APEX2 (Bruker, 2013)'
_computing_data_reduction 'SAINT (Bruker, 2013)'
_computing_molecular_graphics
;
DIAMOND (Brandenburg & Putz, 2005), PLATON (Spek, 2009) and
JANA2006 (Pet\<r\'i\<cek <i>et al.</i>, 2014)
;
_computing_publication_material 'JANA2006 (Pet\<r\'i\<cek <i>et al.</i>, 2014)'
_computing_structure_refinement 'JANA2006 (Pet\<r\'i\<cek <i>et al.</i>, 2014)'
_computing_structure_solution 'SIR97 (Altomare <i>et al.</i>, 1999)'
_diffrn_ambient_temperature 150(2)
_diffrn_measured_fraction_theta_full 0.99
_diffrn_measured_fraction_theta_max 0.99
_diffrn_measurement_device_type 'Bruker APEXII CCD area-detector'
_diffrn_measurement_method '\f and \w'
_diffrn_radiation_monochromator graphite
_diffrn_radiation_source 'fine-focus sealed tube'
_diffrn_radiation_type 'Mo K\a'
_diffrn_radiation_wavelength 0.71073
_diffrn_reflns_av_R_equivalents 0.0204
_diffrn_reflns_av_sigmaI/netI 0.0209
_diffrn_reflns_limit_h_max 15
_diffrn_reflns_limit_h_min -12
_diffrn_reflns_limit_k_max 14
_diffrn_reflns_limit_k_min -14
_diffrn_reflns_limit_l_max 10
_diffrn_reflns_limit_l_min -13
_diffrn_reflns_number 10441
_diffrn_reflns_theta_full 30.02
_diffrn_reflns_theta_max 30.02
_diffrn_reflns_theta_min 1.84
_diffrn_standards_number 0
_exptl_absorpt_coefficient_mu 0.301
_exptl_absorpt_correction_T_max 0.9329
_exptl_absorpt_correction_T_min 0.8997
_exptl_absorpt_correction_type multi-scan
_exptl_absorpt_process_details '(SADABS; Bruker, 2013)'
_exptl_crystal_colour colourless
_exptl_crystal_density_diffrn 1.504
_exptl_crystal_description prism
_exptl_crystal_F_000 520
_exptl_crystal_size_max 0.36
_exptl_crystal_size_mid 0.31
_exptl_crystal_size_min 0.23
_refine_diff_density_max 0.30
_refine_diff_density_min -0.21
_refine_ls_extinction_method none
_refine_ls_goodness_of_fit_ref 1.88
_refine_ls_hydrogen_treatment mixed
_refine_ls_number_constraints 37
_refine_ls_number_parameters 160
_refine_ls_number_reflns 3182
_refine_ls_number_restraints 2
_refine_ls_R_factor_all 0.0380
_refine_ls_R_factor_gt 0.0292
_refine_ls_shift/su_max 0.0217
_refine_ls_shift/su_mean 0.0021
_refine_ls_structure_factor_coef Fsqd
_refine_ls_weighting_details w=1/(\s^2^(I)+0.0004I^2^)
_refine_ls_weighting_scheme sigma
_refine_ls_wR_factor_gt 0.0729
_refine_ls_wR_factor_ref 0.0754
_reflns_number_gt 2616
_reflns_number_total 3182
_reflns_threshold_expression I>3\s(I)
_cod_data_source_file fm3021sup1.cif
_cod_data_source_block IV
_cod_depositor_comments 'Adding full bibliography for 2019655--2019658.cif.'
_cod_original_sg_symbol_H-M 'P 21/c'
_cod_original_formula_sum 'C8 H13 N3 O4 S1'
_cod_database_code 2019658
_cod_database_fobs_code 2019658

loop_
_symmetry_equiv_pos_site_id
_symmetry_equiv_pos_as_xyz
1 x,y,z
2 -x,y+1/2,-z+1/2
3 -x,-y,-z
4 x,-y+1/2,z+1/2

loop_
_atom_site_type_symbol
_atom_site_label
_atom_site_fract_x
_atom_site_fract_y
_atom_site_fract_z
_atom_site_U_iso_or_equiv
_atom_site_adp_type
_atom_site_calc_flag
_atom_site_occupancy
_atom_site_symmetry_multiplicity
S S1 0.92798(2) 0.58212(3) -0.16637(3) 0.01828(8) Uani d 1 4
C C1 0.93970(10) 0.74918(11) -0.18192(12) 0.0189(3) Uani d 1 4
H H1c1 0.9901(11) 0.7888(13) -0.2422(14) 0.0227 Uiso d 1 4
N N1 0.87422(8) 0.81559(9) -0.10641(10) 0.0189(3) Uani d 1 4
N N2 0.80693(8) 0.73784(9) -0.02887(10) 0.0176(3) Uani d 1 4
C C2 0.82499(9) 0.61224(11) -0.05088(12) 0.0167(3) Uani d 1 4
N N3 0.77004(9) 0.51588(10) 0.00746(12) 0.0267(3) Uani d 1 4
H H1n3 0.7232(10) 0.5383(13) 0.0692(11) 0.032 Uiso d 1 4
H H2n3 0.7877(12) 0.4339(9) -0.0117(14) 0.032 Uiso d 1 4
O O1 0.64820(7) 0.82007(8) 0.14962(9) 0.0221(3) Uani d 1 4
H H1o1 0.6971(13) 0.7895(13) 0.0965(15) 0.0331 Uiso d 1 4
O O2 0.61559(8) 0.60863(8) 0.19340(10) 0.0314(3) Uani d 1 4
C C3 0.59450(9) 0.72358(11) 0.20916(12) 0.0186(3) Uani d 1 4
C C4 0.50333(9) 0.77157(11) 0.29840(11) 0.0179(3) Uani d 1 4
H H1c4 0.449227 0.836298 0.245109 0.0215 Uiso d 1 4
H H2c4 0.545406 0.819773 0.380026 0.0215 Uiso d 1 4
C C5 0.42806(9) 0.66197(11) 0.34890(12) 0.0191(3) Uani d 1 4
H H1c5 0.481604 0.600867 0.40831 0.0229 Uiso d 1 4
H H2c5 0.388588 0.611549 0.267467 0.0229 Uiso d 1 4
C C6 0.33238(9) 0.71488(11) 0.43140(12) 0.0170(3) Uani d 1 4
H H1c6 0.371252 0.770903 0.508575 0.0204 Uiso d 1 4
H H2c6 0.276896 0.773258 0.370827 0.0204 Uiso d 1 4
C C7 0.25987(9) 0.60774(11) 0.49075(11) 0.0185(3) Uani d 1 4
H H1c7 0.217882 0.554275 0.413197 0.0223 Uiso d 1 4
H H2c7 0.315703 0.546357 0.546769 0.0223 Uiso d 1 4
C C8 0.16922(9) 0.65874(10) 0.57891(12) 0.0170(3) Uani d 1 4
O O3 0.10549(8) 0.57162(8) 0.63762(10) 0.0265(3) Uani d 1 4
H H1o3 0.1194(12) 0.4948(14) 0.6180(14) 0.0397 Uiso d 1 4
O O4 0.15287(7) 0.77487(8) 0.59926(9) 0.0228(3) Uani d 1 4

loop_
_atom_site_aniso_label
_atom_site_aniso_U_11
_atom_site_aniso_U_22
_atom_site_aniso_U_33
_atom_site_aniso_U_12
_atom_site_aniso_U_13
_atom_site_aniso_U_23
_atom_site_aniso_type_symbol
S1 0.02002(13) 0.01443(15) 0.02273(15) 0.00142(10) 0.01118(10) -0.00105(11) S
C1 0.0200(5) 0.0158(6) 0.0222(6) -0.0013(4) 0.0078(4) 0.0008(5) C
N1 0.0211(4) 0.0146(5) 0.0224(5) -0.0013(4) 0.0082(4) 0.0001(4) N
N2 0.0211(4) 0.0127(5) 0.0211(5) -0.0005(3) 0.0098(4) -0.0003(4) N
C2 0.0175(5) 0.0158(5) 0.0181(5) 0.0019(4) 0.0073(4) -0.0001(4) C
N3 0.0347(5) 0.0128(5) 0.0385(6) 0.0016(4) 0.0257(5) 0.0004(5) N
O1 0.0251(4) 0.0187(4) 0.0257(5) -0.0002(3) 0.0147(3) 0.0011(4) O
O2 0.0383(5) 0.0161(4) 0.0464(6) -0.0008(4) 0.0291(4) -0.0026(4) O
C3 0.0176(5) 0.0196(6) 0.0196(5) -0.0009(4) 0.0066(4) -0.0007(5) C
C4 0.0185(5) 0.0171(6) 0.0198(5) 0.0003(4) 0.0086(4) -0.0016(5) C
C5 0.0197(5) 0.0166(6) 0.0234(6) 0.0009(4) 0.0115(4) -0.0011(5) C
C6 0.0183(5) 0.0152(5) 0.0192(5) 0.0003(4) 0.0083(4) -0.0001(4) C
C7 0.0205(5) 0.0160(6) 0.0211(6) 0.0001(4) 0.0096(4) -0.0022(5) C
C8 0.0183(5) 0.0153(5) 0.0184(5) -0.0003(4) 0.0067(4) 0.0000(5) C
O3 0.0350(4) 0.0117(4) 0.0384(5) 0.0003(3) 0.0250(4) 0.0012(4) O
O4 0.0283(4) 0.0125(4) 0.0308(5) 0.0003(3) 0.0156(3) -0.0005(4) O

loop_
_atom_type_symbol
_atom_type_scat_dispersion_real
_atom_type_scat_dispersion_imag
_atom_type_scat_source
C 0.003 0.002 'International Tables Vol C tables 4.2.6.8 and 6.1.1.1'
H 0.000 0.000 'International Tables Vol C tables 4.2.6.8 and 6.1.1.1'
N 0.006 0.003 'International Tables Vol C tables 4.2.6.8 and 6.1.1.1'
O 0.011 0.006 'International Tables Vol C tables 4.2.6.8 and 6.1.1.1'
S 0.125 0.123 'International Tables Vol C tables 4.2.6.8 and 6.1.1.1'

loop_
_geom_angle_atom_site_label_1
_geom_angle_atom_site_label_2
_geom_angle_atom_site_label_3
_geom_angle
_geom_angle_publ_flag
S1 C1 H1c1 122.2(8) no
S1 C1 N1 114.49(9) no
H1c1 C1 N1 123.3(8) no
C1 N1 N2 113.39(9) no
N1 N2 C2 111.32(9) no
S1 C2 N2 113.89(8) no
S1 C2 N3 121.91(9) no
N2 C2 N3 124.20(11) no
C2 N3 H1n3 116.8(9) no
C2 N3 H2n3 118.9(9) no
H1n3 N3 H2n3 124.1(12) no
H1o1 O1 C3 110.7(9) no
O1 C3 O2 123.91(11) no
O1 C3 C4 112.95(10) no
O2 C3 C4 123.14(11) no
C3 C4 H1c4 109.47 no
C3 C4 H2c4 109.47 no
C3 C4 C5 113.14(9) no
H1c4 C4 H2c4 105.54 no
H1c4 C4 C5 109.47 no
H2c4 C4 C5 109.47 no
C4 C5 H1c5 109.47 no
C4 C5 H2c5 109.47 no
C4 C5 C6 111.58(9) no
H1c5 C5 H2c5 107.28 no
H1c5 C5 C6 109.47 no
H2c5 C5 C6 109.47 no
C5 C6 H1c6 109.47 no
C5 C6 H2c6 109.47 no
C5 C6 C7 113.14(9) no
H1c6 C6 H2c6 105.54 no
H1c6 C6 C7 109.47 no
H2c6 C6 C7 109.47 no
C6 C7 H1c7 109.47 no
C6 C7 H2c7 109.47 no
C6 C7 C8 113.62(9) no
H1c7 C7 H2c7 104.98 no
H1c7 C7 C8 109.47 no
H2c7 C7 C8 109.47 no
C7 C8 O3 117.22(9) no
C7 C8 O4 123.75(10) no
O3 C8 O4 119.04(10) no
C8 O3 H1o3 114.3(10) no

loop_
_geom_bond_atom_site_label_1
_geom_bond_atom_site_label_2
_geom_bond_site_symmetry_2
_geom_bond_distance
_geom_bond_publ_flag
S1 C1 . 1.7203(12) no
S1 C2 . 1.7394(12) no
C1 H1c1 . 0.955(14) no
C1 N1 . 1.2956(15) no
N1 N2 . 1.3843(14) no
N2 C2 . 1.3211(14) no
C2 N3 . 1.3273(16) no
N3 H1n3 . 0.878(12) no
N3 H2n3 . 0.886(10) no
H1n3 H2n3 . 1.558(17) no
O1 H1o1 . 0.859(15) no
O1 C3 . 1.3268(14) no
O2 C3 . 1.2119(14) no
C3 C4 . 1.5064(16) no
C4 H1c4 . 0.99 no
C4 H2c4 . 0.99 no
C4 C5 . 1.5217(16) no
H1c4 H2c4 . 1.5765 no
C5 H1c5 . 0.99 no
C5 H2c5 . 0.99 no
C5 C6 . 1.5203(16) no
H1c5 H2c5 . 1.5945 no
C6 H1c6 . 0.99 no
C6 H2c6 . 0.99 no
C6 C7 . 1.5215(16) no
H1c6 H2c6 . 1.5765 no
C7 H1c7 . 0.99 no
C7 H2c7 . 0.99 no
C7 C8 . 1.5055(16) no
H1c7 H2c7 . 1.5706 no
C8 O3 . 1.3173(14) no
C8 O4 . 1.2208(13) no
O3 H1o3 . 0.827(14) no
S1 O3 1_654 2.9308(10) yes
S1 O4 2_645 3.3556(8) yes

loop_
_geom_hbond_atom_site_label_D
_geom_hbond_atom_site_label_H
_geom_hbond_atom_site_label_A
_geom_hbond_site_symmetry_A
_geom_hbond_distance_DH
_geom_hbond_distance_HA
_geom_hbond_distance_DA
_geom_hbond_angle_DHA
_geom_hbond_publ_flag
N3 H1N3 O2 . 0.878(12) 1.951(12) 2.8242(15) 172.8(12) yes
N3 H2N3 O4 2_645 0.886(10) 1.989(11) 2.8496(13) 163.4(12) yes
O1 H1O1 N2 . 0.859(15) 1.916(15) 2.7725(13) 174.6(13) yes
O3 H1O3 N1 2_645 0.827(14) 1.837(14) 2.6470(12) 165.9(14) yes

loop_
_geom_torsion_atom_site_label_1
_geom_torsion_atom_site_label_2
_geom_torsion_atom_site_label_3
_geom_torsion_atom_site_label_4
_geom_torsion
_geom_torsion_publ_flag
C4 C3 O1 H1o1 -177.3(9) no
C7 C8 O3 H1o3 -2.2(10) no
